data_7216450
loop_
_publ_author_name
'Luo, Min'
'Lin, Chensheng'
'Zou, Guohong'
'Ye, Ning'
'Cheng, Wendan'

_publ_section_title
;
 Sodium--rare earth carbonates with shorite structure and large second
 harmonic generation response
;
_journal_issue 21
_journal_name_full CrystEngComm
_journal_page_first 4414
_journal_paper_doi 10.1039/c4ce00183d
_journal_volume 16
_journal_year 2014
_chemical_formula_moiety 'C3 Gd Na3 O9'
_chemical_formula_sum 'C3 Gd Na3 O9'
_chemical_formula_weight 406.25
_chemical_name_systematic
; 
 ? 
;
_space_group_IT_number 40
_space_group_name_Hall 'A 2 -2a'
_space_group_name_H-M_alt 'A m a 2'
_symmetry_cell_setting orthorhombic
_symmetry_space_group_name_Hall 'A 2 -2a'
_symmetry_space_group_name_H-M 'A m a 2'
_atom_sites_solution_primary direct
_atom_sites_solution_secondary difmap
_audit_creation_method SHELXL-97
_audit_update_record
;
2012-12-17 # Formatted by publCIF
;
_cell_angle_alpha 90.00
_cell_angle_beta 90.00
_cell_angle_gamma 90.00
_cell_formula_units_Z 4
_cell_length_a 9.926(3)
_cell_length_b 10.992(4)
_cell_length_c 7.120(2)
_cell_measurement_reflns_used 835
_cell_measurement_temperature 293(2)
_cell_measurement_theta_max 27.5089
_cell_measurement_theta_min 3.2233
_cell_volume 776.8(4)
_computing_cell_refinement 'CrystalClear (Rigaku Inc., 2008)'
_computing_data_collection 'CrystalClear (Rigaku Inc., 2008)'
_computing_data_reduction 'CrystalClear (Rigaku Inc., 2008)'
_computing_molecular_graphics 'SHELXL-97 (Sheldrick, 1997)'
_computing_publication_material 'SHELXL-97 (Sheldrick, 1997)'
_computing_structure_refinement 'SHELXL-97 (Sheldrick, 1997)'
_computing_structure_solution 'SHELXS-97 (Sheldrick, 1990)'
_diffrn_ambient_temperature 293(2)
_diffrn_detector_area_resol_mean 14.6306
_diffrn_measured_fraction_theta_full 0.959
_diffrn_measured_fraction_theta_max 0.959
_diffrn_measurement_device
;
Mercury70 (2x2 bin mode)
;
_diffrn_measurement_method CCD_Profile_fitting
_diffrn_radiation_monochromator graphite
_diffrn_radiation_source 'fine-focus sealed tube'
_diffrn_radiation_type MoK\a
_diffrn_radiation_wavelength 0.71073
_diffrn_reflns_av_R_equivalents 0.0239
_diffrn_reflns_av_sigmaI/netI 0.0294
_diffrn_reflns_limit_h_max 12
_diffrn_reflns_limit_h_min -12
_diffrn_reflns_limit_k_max 14
_diffrn_reflns_limit_k_min -13
_diffrn_reflns_limit_l_max 9
_diffrn_reflns_limit_l_min -8
_diffrn_reflns_number 2686
_diffrn_reflns_theta_full 27.45
_diffrn_reflns_theta_max 27.45
_diffrn_reflns_theta_min 3.41
_diffrn_standards_decay_% 0
_diffrn_standards_interval_count none
_diffrn_standards_interval_time none
_exptl_absorpt_coefficient_mu 8.741
_exptl_absorpt_correction_T_max 1.0000
_exptl_absorpt_correction_T_min 0.7944
_exptl_absorpt_correction_type multi-scan
_exptl_crystal_colour White
_exptl_crystal_density_diffrn 3.474
_exptl_crystal_density_method 'not measured'
_exptl_crystal_description Prism
_exptl_crystal_F_000 748
_exptl_crystal_size_max 0.1500
_exptl_crystal_size_mid 0.1000
_exptl_crystal_size_min 0.0600
_refine_diff_density_max 1.127
_refine_diff_density_min -0.711
_refine_diff_density_rms 0.143
_refine_ls_abs_structure_details 'Flack H D (1983), Acta Cryst. A39, 876-881'
_refine_ls_abs_structure_Flack 0.06(2)
_refine_ls_extinction_method none
_refine_ls_goodness_of_fit_ref 1.152
_refine_ls_matrix_type full
_refine_ls_number_parameters 81
_refine_ls_number_reflns 873
_refine_ls_number_restraints 1
_refine_ls_restrained_S_all 1.151
_refine_ls_R_factor_all 0.0167
_refine_ls_R_factor_gt 0.0162
_refine_ls_shift/su_max 0.001
_refine_ls_shift/su_mean 0.000
_refine_ls_structure_factor_coef Fsqd
_refine_ls_weighting_details 'calc w=1/[\s^2^(Fo^2^)+(0.0218P)^2^+0.3427P] where P=(Fo^2^+2Fc^2^)/3'
_refine_ls_weighting_scheme calc
_refine_ls_wR_factor_gt 0.0435
_refine_ls_wR_factor_ref 0.0437
_reflns_number_gt 854
_reflns_number_total 873
_reflns_threshold_expression >2sigma(I)
_cod_data_source_file c4ce00183d2.cif
_cod_data_source_block 1
_cod_depositor_comments
;
The following automatic conversions were performed:

'_exptl_absorpt_correction_type' value 'Multi-scan' changed to
'multi-scan' according to
/usr/data/users/saulius/crontab/automatic-downloads/current/RSC/lib/dictionaries/cif_core.dic
dictionary named 'cif_core.dic' version 2.4.2 from 2011-04-26.

Automatic conversion script
Id: cif_fix_values 2281 2013-09-26 08:29:07Z andrius 
;
_cod_original_sg_symbol_Hall 'A 2 -2a '
_cod_original_sg_symbol_H-M Ama2
_cod_database_code 7216450

loop_
_symmetry_equiv_pos_as_xyz
'x, y, z'
'-x, -y, z'
'-x+1/2, y, z'
'x+1/2, -y, z'
'x, y+1/2, z+1/2'
'-x, -y+1/2, z+1/2'
'-x+1/2, y+1/2, z+1/2'
'x+1/2, -y+1/2, z+1/2'

loop_
_atom_site_label
_atom_site_type_symbol
_atom_site_fract_x
_atom_site_fract_y
_atom_site_fract_z
_atom_site_U_iso_or_equiv
_atom_site_adp_type
_atom_site_occupancy
_atom_site_symmetry_multiplicity
_atom_site_calc_flag
_atom_site_refinement_flags
Gd1 Gd 1.2500 0.77179(2) 0.01265(10) 0.00558(10) Uani 1 2 d S
O1 O 1.2500 0.8846(4) 0.3199(7) 0.0132(10) Uani 1 2 d S
O2 O 1.3869(3) 0.8345(3) -0.2545(5) 0.0092(7) Uani 1 1 d .
O3 O 1.3909(3) 0.6416(3) 0.2128(4) 0.0114(7) Uani 1 1 d .
O4 O 1.2500 1.0875(5) 0.3334(8) 0.0149(10) Uani 1 2 d S
O5 O 1.4894(3) 0.8045(4) 0.0959(6) 0.0147(8) Uani 1 1 d .
O6 O 1.2500 0.9907(4) 0.0565(6) 0.0097(12) Uani 1 2 d S
C1 C 1.2500 0.9877(6) 0.2412(10) 0.0074(13) Uani 1 2 d S
C2 C 1.5005(4) 0.7957(4) -0.3123(8) 0.0072(9) Uani 1 1 d .
Na1 Na 1.2500 0.9819(2) 0.6260(4) 0.0114(6) Uani 1 2 d S
Na2 Na 1.5000 1.0000 0.9448(4) 0.0130(6) Uani 1 2 d S
Na3 Na 1.2500 0.70621(16) 0.5105(10) 0.0026(4) Uiso 1 2 d S

loop_
_atom_site_aniso_label
_atom_site_aniso_U_11
_atom_site_aniso_U_22
_atom_site_aniso_U_33
_atom_site_aniso_U_23
_atom_site_aniso_U_13
_atom_site_aniso_U_12
Gd1 0.00459(14) 0.00619(15) 0.00595(14) 0.0004(2) 0.000 0.000
O1 0.025(3) 0.009(3) 0.005(2) 0.0032(19) 0.000 0.000
O2 0.0057(15) 0.0125(17) 0.0093(17) 0.0014(13) 0.0025(12) 0.0017(13)
O3 0.0065(16) 0.0110(16) 0.0166(19) 0.0046(14) -0.0035(12) -0.0038(13)
O4 0.022(3) 0.011(3) 0.012(2) -0.0025(19) 0.000 0.000
O5 0.0115(18) 0.0138(18) 0.019(2) 0.0121(16) -0.0043(13) -0.0029(14)
O6 0.016(2) 0.007(2) 0.006(3) 0.0024(15) 0.000 0.000
C1 0.002(3) 0.010(3) 0.010(4) -0.001(2) 0.000 0.000
C2 0.010(2) 0.006(2) 0.005(3) 0.0042(19) -0.0010(15) -0.0011(16)
Na1 0.0106(13) 0.0100(14) 0.0135(16) 0.0029(11) 0.000 0.000
Na2 0.0122(14) 0.0116(14) 0.0151(14) 0.000 0.000 -0.0020(9)

loop_
_atom_type_symbol
_atom_type_description
_atom_type_scat_dispersion_real
_atom_type_scat_dispersion_imag
_atom_type_scat_source
C C 0.0033 0.0016 'International Tables Vol C Tables 4.2.6.8 and 6.1.1.4'
Gd Gd -0.1653 3.9035 'International Tables Vol C Tables 4.2.6.8 and 6.1.1.4'
Na Na 0.0362 0.0249 'International Tables Vol C Tables 4.2.6.8 and 6.1.1.4'
O O 0.0106 0.0060 'International Tables Vol C Tables 4.2.6.8 and 6.1.1.4'

loop_
_geom_angle_atom_site_label_1
_geom_angle_atom_site_label_2
_geom_angle_atom_site_label_3
_geom_angle
_geom_angle_site_symmetry_1
_geom_angle_site_symmetry_3
O4 Gd1 O6 155.18(18) 5_544 .
O4 Gd1 O2 79.82(14) 5_544 3_755
O6 Gd1 O2 79.63(11) . 3_755
O4 Gd1 O2 79.82(14) 5_544 .
O6 Gd1 O2 79.62(11) . .
O2 Gd1 O2 67.77(15) 3_755 .
O4 Gd1 O3 79.44(13) 5_544 3_755
O6 Gd1 O3 120.18(11) . 3_755
O2 Gd1 O3 107.47(12) 3_755 3_755
O2 Gd1 O3 159.24(11) . 3_755
O4 Gd1 O3 79.44(13) 5_544 .
O6 Gd1 O3 120.18(11) . .
O2 Gd1 O3 159.24(11) 3_755 .
O2 Gd1 O3 107.47(12) . .
O3 Gd1 O3 69.41(16) 3_755 .
O4 Gd1 O5 104.50(11) 5_544 .
O6 Gd1 O5 79.94(10) . .
O2 Gd1 O5 132.93(12) 3_755 .
O2 Gd1 O5 67.09(12) . .
O3 Gd1 O5 119.47(12) 3_755 .
O3 Gd1 O5 53.05(11) . .
O4 Gd1 O5 104.50(11) 5_544 3_755
O6 Gd1 O5 79.94(10) . 3_755
O2 Gd1 O5 67.09(12) 3_755 3_755
O2 Gd1 O5 132.93(12) . 3_755
O3 Gd1 O5 53.05(11) 3_755 3_755
O3 Gd1 O5 119.47(12) . 3_755
O5 Gd1 O5 147.5(2) . 3_755
O4 Gd1 O1 151.75(18) 5_544 .
O6 Gd1 O1 53.07(15) . .
O2 Gd1 O1 122.65(11) 3_755 .
O2 Gd1 O1 122.65(11) . .
O3 Gd1 O1 77.42(12) 3_755 .
O3 Gd1 O1 77.42(12) . .
O5 Gd1 O1 73.74(10) . .
O5 Gd1 O1 73.74(10) 3_755 .
O4 Gd1 C2 90.74(12) 5_544 6_865
O6 Gd1 C2 101.56(11) . 6_865
O2 Gd1 C2 153.28(14) 3_755 6_865
O2 Gd1 C2 86.05(13) . 6_865
O3 Gd1 C2 95.08(13) 3_755 6_865
O3 Gd1 C2 26.64(13) . 6_865
O5 Gd1 C2 26.51(14) . 6_865
O5 Gd1 C2 139.61(14) 3_755 6_865
O1 Gd1 C2 75.49(11) . 6_865
O4 Gd1 C2 90.74(11) 5_544 8_465
O6 Gd1 C2 101.56(11) . 8_465
O2 Gd1 C2 86.05(13) 3_755 8_465
O2 Gd1 C2 153.28(14) . 8_465
O3 Gd1 C2 26.64(13) 3_755 8_465
O3 Gd1 C2 95.08(13) . 8_465
O5 Gd1 C2 139.61(14) . 8_465
O5 Gd1 C2 26.51(14) 3_755 8_465
O1 Gd1 C2 75.49(11) . 8_465
C2 Gd1 C2 119.3(2) 6_865 8_465
O4 Gd1 C1 177.78(18) 5_544 .
O6 Gd1 C1 27.04(17) . .
O2 Gd1 C1 102.00(14) 3_755 .
O2 Gd1 C1 102.00(14) . .
O3 Gd1 C1 98.75(14) 3_755 .
O3 Gd1 C1 98.75(14) . .
O5 Gd1 C1 75.22(11) . .
O5 Gd1 C1 75.22(11) 3_755 .
O1 Gd1 C1 26.03(17) . .
C2 Gd1 C1 88.14(12) 6_865 .
C2 Gd1 C1 88.14(12) 8_465 .
C1 O1 Gd1 93.2(4) . .
C2 O2 Gd1 130.6(3) . .
C2 O3 Gd1 94.8(3) 6_865 .
C1 O4 Gd1 178.7(5) . 5
C2 O5 Gd1 94.1(3) 6_865 .
C1 O6 Gd1 96.0(4) . .
O1 C1 O4 122.8(7) . .
O1 C1 O6 117.7(6) . .
O4 C1 O6 119.4(6) . .
O1 C1 Gd1 60.7(4) . .
O4 C1 Gd1 176.4(5) . .
O6 C1 Gd1 57.0(3) . .
O2 C2 O5 121.3(4) . 6_864
O2 C2 O3 121.0(5) . 6_864
O5 C2 O3 117.6(4) 6_864 6_864
O2 C2 Gd1 172.1(4) . 6_864
O5 C2 Gd1 59.3(2) 6_864 6_864
O3 C2 Gd1 58.5(2) 6_864 6_864

loop_
_geom_bond_atom_site_label_1
_geom_bond_atom_site_label_2
_geom_bond_distance
_geom_bond_site_symmetry_2
Gd1 O4 2.394(5) 5_544
Gd1 O6 2.426(4) .
Gd1 O2 2.437(3) 3_755
Gd1 O2 2.437(3) .
Gd1 O3 2.456(3) 3_755
Gd1 O3 2.456(3) .
Gd1 O5 2.475(3) .
Gd1 O5 2.475(3) 3_755
Gd1 O1 2.515(5) .
Gd1 C2 2.870(5) 6_865
Gd1 C2 2.870(5) 8_465
Gd1 C1 2.878(7) .
O1 C1 1.265(8) .
O2 C2 1.274(6) .
O3 C2 1.291(6) 6_865
O4 C1 1.278(9) .
O4 Gd1 2.394(5) 5
O5 C2 1.284(7) 6_865
O6 C1 1.315(8) .
C2 O5 1.284(7) 6_864
C2 O3 1.291(6) 6_864
C2 Gd1 2.870(5) 6_864
